data_1542198
loop_
_publ_author_name
'Galy, J.'
'Casalot, A.'
'Pouchard, M.'
'Hagenmuller, P.'

_publ_section_title
;
 Structure cristalline du compose Na V2 O5
;
_journal_name_full
;
Comptes Rendus Hebdomadaires des Seances de l'Academie des Sciences, Serie C, 
Sciences Chimiques (1966-)
;
_journal_page_first 1055
_journal_page_last 1058
_journal_volume 262
_journal_year 1966
_chemical_formula_sum 'Na O5 V2'
_chemical_name_systematic 'Na (V2 O5)'
_space_group_IT_number 31
_symmetry_space_group_name_Hall 'P -2ab 2ab'
_symmetry_space_group_name_H-M 'P 21 m n'
_cell_angle_alpha 90
_cell_angle_beta 90
_cell_angle_gamma 90
_cell_formula_units_Z 2
_cell_length_a 11.329
_cell_length_b 3.612
_cell_length_c 4.791
_cell_volume 196.049
_citation_journal_id_ASTM CHDCAQ
_cod_data_source_file Galy_CHDCAQ_1966_704.cif
_cod_data_source_block Na1O5V2
_cod_original_cell_volume 196.0494
_cod_original_sg_symbol_Hall 'P 2ac -2 (z,x,y)'
_cod_original_formula_sum 'Na1 O5 V2'
_cod_database_code 1542198

loop_
_symmetry_equiv_pos_as_xyz
x,y,z
x+1/2,-y+1/2,-z
x,-y,z
x+1/2,y+1/2,-z

loop_
_atom_site_label
_atom_site_type_symbol
_atom_site_fract_x
_atom_site_fract_y
_atom_site_fract_z
_atom_site_occupancy
_atom_site_U_iso_or_equiv
O2 O-2 0.177 0 0.47 1 0.0
Na1 Na+1 0.465 0 0.44 1 0.0
O5 O-2 0.83 0 0.406 1 0.0
O1 O-2 -0.002 0 0.005 1 0.0
O3 O-2 0.315 0 0.021 1 0.0
V1 V+4 0.1614 0 0.119 1 0.0
O4 O-2 0.676 0 0.06 1 0.0
V2 V+5 0.8537 0 0.0945 1 0.0
